data_1567132
loop_
_publ_author_name
'Kojima, Naoya'
'Kato, Misaki'
'Sunada, Yusuke'

_publ_section_title
;
 Discrete palladium clusters that consist of two mutually bisecting
 perpendicular planes
;
_journal_name_full 'Chemical Science'
_journal_paper_doi 10.1039/D2SC02302D
_journal_year 2022
_chemical_formula_moiety 'C74 H90 Ge6 N10 O2 Pd8'
_chemical_formula_sum 'C74 H90 Ge6 N10 O2 Pd8'
_chemical_formula_weight 2438.33
_space_group_crystal_system triclinic
_space_group_IT_number 2
_space_group_name_Hall '-P 1'
_space_group_name_H-M_alt 'P -1'
_atom_sites_solution_hydrogens geom
_atom_sites_solution_primary direct
_atom_sites_solution_secondary difmap
_audit_update_record
;
2021-07-28 deposited with the CCDC.	2022-06-14 downloaded from the CCDC.
;
_cell_angle_alpha 73.065(3)
_cell_angle_beta 62.695(3)
_cell_angle_gamma 82.678(2)
_cell_formula_units_Z 1
_cell_length_a 13.6964(4)
_cell_length_b 14.4844(4)
_cell_length_c 14.7143(5)
_cell_measurement_reflns_used 15976
_cell_measurement_temperature 113
_cell_measurement_theta_max 31.33
_cell_measurement_theta_min 1.84
_cell_volume 2481.29(15)
_computing_cell_refinement 'CrysAlisPro 1.171.41.93a (Rigaku OD, 2020)'
_computing_data_collection 'CrysAlisPro 1.171.41.93a (Rigaku OD, 2020)'
_computing_data_reduction 'CrysAlisPro 1.171.41.93a (Rigaku OD, 2020)'
_computing_molecular_graphics 'CrystalStructure 4.2.5'
_computing_publication_material 'CrystalStructure 4.2.5 (Rigaku, 2017)'
_computing_structure_refinement 'SHELXL Version 2017/1 (Sheldrick, 2008)'
_computing_structure_solution 'SHELXT Version 2014/5 (Sheldrick, 2014)'
_diffrn_ambient_temperature 113
_diffrn_detector_area_resol_mean 28.626
_diffrn_measured_fraction_theta_full 0.984
_diffrn_measured_fraction_theta_max 0.837
_diffrn_measurement_device_type 'Rigaku Saturn724'
_diffrn_measurement_method \w
_diffrn_radiation_type 'Mo K\a'
_diffrn_radiation_wavelength 0.71075
_diffrn_reflns_av_R_equivalents 0.0250
_diffrn_reflns_Laue_measured_fraction_full 0.984
_diffrn_reflns_Laue_measured_fraction_max 0.837
_diffrn_reflns_limit_h_max 14
_diffrn_reflns_limit_h_min -19
_diffrn_reflns_limit_k_max 20
_diffrn_reflns_limit_k_min -16
_diffrn_reflns_limit_l_max 21
_diffrn_reflns_limit_l_min -21
_diffrn_reflns_number 23946
_diffrn_reflns_point_group_measured_fraction_full 0.984
_diffrn_reflns_point_group_measured_fraction_max 0.837
_diffrn_reflns_theta_full 25.242
_diffrn_reflns_theta_max 31.178
_diffrn_reflns_theta_min 1.875
_diffrn_standards_number 0
_exptl_absorpt_coefficient_mu 3.238
_exptl_absorpt_correction_T_max 0.851
_exptl_absorpt_correction_T_min 0.749
_exptl_absorpt_correction_type multi-scan
_exptl_absorpt_process_details
;
CrysAlisPro 1.171.41.93a (Rigaku Oxford Diffraction, 2020)
Empirical absorption correction using spherical harmonics,
implemented in SCALE3 ABSPACK scaling algorithm.
;
_exptl_crystal_colour black
_exptl_crystal_density_diffrn 1.632
_exptl_crystal_density_method 'not measured'
_exptl_crystal_description plate
_exptl_crystal_F_000 1180.00
_exptl_crystal_size_max 0.250
_exptl_crystal_size_mid 0.250
_exptl_crystal_size_min 0.050
_refine_diff_density_max 1.28
_refine_diff_density_min -0.92
_refine_ls_extinction_method none
_refine_ls_goodness_of_fit_ref 1.031
_refine_ls_hydrogen_treatment noref
_refine_ls_number_parameters 409
_refine_ls_number_reflns 13450
_refine_ls_number_restraints 0
_refine_ls_R_factor_all 0.0559
_refine_ls_R_factor_gt 0.0388
_refine_ls_shift/su_max 0.001
_refine_ls_structure_factor_coef Fsqd
_refine_ls_weighting_details 'w = 1/[\s^2^(Fo^2^)+(0.0511P)^2^+3.2977P] where P=(Fo^2^+2Fc^2^)/3'
_refine_ls_weighting_scheme calc
_refine_ls_wR_factor_gt 0.0955
_refine_ls_wR_factor_ref 0.1020
_reflns_Friedel_coverage 0.000
_reflns_number_gt 10729
_reflns_number_total 13450
_reflns_threshold_expression F^2^>2.0\s(F^2^)
_cod_data_source_file d2sc02302d2.cif
_cod_data_source_block Pd8(GeMe2)6(CNtBu)10
_cod_database_code 1567132

loop_
_space_group_symop_id
_space_group_symop_operation_xyz
1 +X,+Y,+Z
2 -X,-Y,-Z

loop_
_atom_site_label
_atom_site_type_symbol
_atom_site_fract_x
_atom_site_fract_y
_atom_site_fract_z
_atom_site_U_iso_or_equiv
_atom_site_adp_type
_atom_site_occupancy
_atom_site_site_symmetry_order
_atom_site_calc_flag
_atom_site_refinement_flags_posn
_atom_site_refinement_flags_adp
_atom_site_refinement_flags_occupancy
_atom_site_disorder_assembly
_atom_site_disorder_group
Pd1 Pd 0.53578(2) 0.90938(2) 0.49755(2) 0.01682(7) Uani 1 1 d . . . . .
Pd2 Pd 0.61688(2) 0.72337(2) 0.49986(2) 0.02395(8) Uani 1 1 d . . . . .
Pd3 Pd 0.37782(2) 0.94370(2) 0.69120(2) 0.01847(7) Uani 1 1 d . . . . .
Pd4 Pd 0.30120(2) 0.94530(2) 0.55891(2) 0.02212(7) Uani 1 1 d . . . . .
Ge1 Ge 0.69593(3) 0.87582(3) 0.34844(3) 0.02045(9) Uani 1 1 d . . . . .
Ge2 Ge 0.43622(3) 0.77170(3) 0.63511(3) 0.02628(10) Uani 1 1 d . . . . .
Ge3 Ge 0.42740(3) 1.00809(3) 0.37130(3) 0.02223(9) Uani 1 1 d . . . . .
O1 O 1.1778(5) 0.4044(4) 0.2729(5) 0.0914(16) Uiso 1 1 d . . . . .
N1 N 0.8235(3) 0.6232(3) 0.3581(3) 0.0431(10) Uani 1 1 d . . . . .
N2 N 0.5386(3) 0.5168(3) 0.6476(3) 0.0338(9) Uani 1 1 d . . . . .
N3 N 0.3462(3) 0.8980(3) 0.9232(3) 0.0384(9) Uani 1 1 d . . . . .
N4 N 0.1377(3) 0.8927(3) 0.4910(3) 0.0315(8) Uani 1 1 d . . . . .
N5 N 0.1368(4) 0.8627(4) 0.7958(4) 0.0717(18) Uani 1 1 d . . . . .
C1 C 0.7165(3) 0.8456(3) 0.2174(3) 0.0303(9) Uani 1 1 d . . . . .
H1A H 0.646090 0.840200 0.220070 0.036 Uiso 1 1 d . U . . .
H1B H 0.758350 0.896399 0.156720 0.036 Uiso 1 1 d . U . . .
H1C H 0.755090 0.785800 0.212180 0.036 Uiso 1 1 d . U . . .
C2 C 0.8538(3) 0.8812(4) 0.3146(4) 0.0376(11) Uani 1 1 d . . . . .
H2A H 0.859800 0.895650 0.371510 0.045 Uiso 1 1 d . U . . .
H2B H 0.887190 0.820041 0.305690 0.045 Uiso 1 1 d . U . . .
H2C H 0.890450 0.930649 0.250230 0.045 Uiso 1 1 d . U . . .
C3 C 0.3225(4) 0.7020(3) 0.6318(5) 0.0493(15) Uani 1 1 d . . . . .
H3A H 0.320331 0.727910 0.564860 0.059 Uiso 1 1 d . U . . .
H3B H 0.340230 0.634689 0.641001 0.059 Uiso 1 1 d . U . . .
H3C H 0.252130 0.709849 0.688001 0.059 Uiso 1 1 d . U . . .
C4 C 0.4207(5) 0.7031(3) 0.7797(4) 0.0536(16) Uani 1 1 d . . . . .
H4A H 0.471840 0.729650 0.793130 0.064 Uiso 1 1 d . U . . .
H4B H 0.347110 0.710880 0.831241 0.064 Uiso 1 1 d . U . . .
H4C H 0.435209 0.635730 0.784240 0.064 Uiso 1 1 d . U . . .
C5 C 0.4313(3) 0.9147(4) 0.2930(4) 0.0346(10) Uani 1 1 d . . . . .
H5A H 0.464869 0.855660 0.315110 0.042 Uiso 1 1 d . U . . .
H5B H 0.357740 0.901340 0.307850 0.042 Uiso 1 1 d . U . . .
H5C H 0.473189 0.941820 0.218090 0.042 Uiso 1 1 d . U . . .
C6 C 0.3553(4) 1.1166(4) 0.3065(4) 0.0354(10) Uani 1 1 d . . . . .
H6A H 0.346469 1.169849 0.336149 0.042 Uiso 1 1 d . U . . .
H6B H 0.399920 1.136459 0.231320 0.042 Uiso 1 1 d . U . . .
H6C H 0.284469 1.095989 0.321071 0.042 Uiso 1 1 d . U . . .
C7 C 0.7528(4) 0.6692(3) 0.4021(4) 0.0343(10) Uani 1 1 d . . . . .
C8 C 0.9156(4) 0.5657(4) 0.3051(5) 0.0546(16) Uani 1 1 d . . . . .
C9 C 0.9014(5) 0.4646(5) 0.3763(6) 0.075(2) Uani 1 1 d . . . . .
H9A H 0.961961 0.425640 0.342360 0.090 Uiso 1 1 d . U . . .
H9B H 0.899310 0.466380 0.442089 0.090 Uiso 1 1 d . U . . .
H9C H 0.834000 0.437419 0.390470 0.090 Uiso 1 1 d . U . . .
C10 C 1.0181(5) 0.6163(5) 0.2737(8) 0.101(3) Uani 1 1 d . . . . .
H10A H 1.080311 0.579549 0.238220 0.121 Uiso 1 1 d . U . . .
H10B H 1.020439 0.678901 0.226409 0.121 Uiso 1 1 d . U . . .
H10C H 1.019890 0.623821 0.335500 0.121 Uiso 1 1 d . U . . .
C11 C 0.9061(7) 0.5586(6) 0.2078(6) 0.094(3) Uani 1 1 d . . . . .
H11A H 0.965930 0.521151 0.170040 0.113 Uiso 1 1 d . U . . .
H11B H 0.837770 0.528561 0.230060 0.113 Uiso 1 1 d . U . . .
H11C H 0.909439 0.622440 0.162670 0.113 Uiso 1 1 d . U . . .
C12 C 0.5596(4) 0.5965(3) 0.6032(3) 0.0310(9) Uani 1 1 d . . . . .
C13 C 0.5139(4) 0.4139(3) 0.6922(4) 0.0393(11) Uani 1 1 d . . . . .
C14 C 0.543(2) 0.372(2) 0.777(2) 0.079(7) Uiso 0.3 1 d . . P . .
C15 C 0.3766(17) 0.4088(15) 0.7398(17) 0.057(5) Uiso 0.3 1 d . . P . .
C16 C 0.5543(14) 0.3679(13) 0.5972(14) 0.044(4) Uiso 0.3 1 d . . P . .
C17 C 0.4689(8) 0.3869(7) 0.6286(8) 0.060(2) Uiso 0.7 1 d . . P . .
C18 C 0.6256(7) 0.3602(6) 0.6790(7) 0.054(2) Uiso 0.7 1 d . . P . .
C19 C 0.4375(9) 0.3944(8) 0.8101(9) 0.073(3) Uiso 0.7 1 d . . P . .
C20 C 0.3581(3) 0.9151(3) 0.8378(3) 0.0248(8) Uani 1 1 d . . . . .
C21 C 0.3386(7) 0.8786(6) 1.0280(5) 0.080(2) Uani 1 1 d . . . . .
C22 C 0.2486(11) 0.8155(9) 1.1021(6) 0.147(5) Uani 1 1 d . . . . .
H22A H 0.244789 0.802760 1.171381 0.176 Uiso 1 1 d . U . . .
H22B H 0.182270 0.844529 1.101841 0.176 Uiso 1 1 d . U . . .
H22C H 0.260100 0.755740 1.082300 0.176 Uiso 1 1 d . U . . .
C23 C 0.4528(10) 0.8388(10) 1.0174(8) 0.162(6) Uani 1 1 d . . . . .
H23A H 0.508780 0.886129 0.965780 0.195 Uiso 1 1 d . U . . .
H23B H 0.454489 0.825361 1.084469 0.195 Uiso 1 1 d . U . . .
H23C H 0.467250 0.780729 0.994529 0.195 Uiso 1 1 d . U . . .
C24 C 0.3291(8) 0.9775(8) 1.0511(7) 0.103(3) Uani 1 1 d . . . . .
H24A H 0.392020 1.016409 0.998350 0.123 Uiso 1 1 d . U . . .
H24B H 0.263610 1.008991 1.049709 0.123 Uiso 1 1 d . U . . .
H24C H 0.325550 0.968050 1.119911 0.123 Uiso 1 1 d . U . . .
C25 C 0.1978(3) 0.9161(3) 0.5145(3) 0.0269(9) Uani 1 1 d . . . . .
C26 C 0.0768(5) 0.8593(5) 0.4472(4) 0.0541(16) Uani 1 1 d . . . . .
C27 C -0.0410(5) 0.8388(6) 0.5332(5) 0.086(3) Uani 1 1 d . . . . .
H27A H -0.082951 0.816340 0.506390 0.103 Uiso 1 1 d . U . . .
H27B H -0.040820 0.789720 0.593480 0.103 Uiso 1 1 d . U . . .
H27C H -0.072830 0.896440 0.553930 0.103 Uiso 1 1 d . U . . .
C28 C 0.0815(5) 0.9399(6) 0.3517(5) 0.074(2) Uani 1 1 d . . . . .
H28A H 0.041990 0.920770 0.320681 0.088 Uiso 1 1 d . U . . .
H28B H 0.048560 0.997200 0.374370 0.088 Uiso 1 1 d . U . . .
H28C H 0.156610 0.953650 0.300361 0.088 Uiso 1 1 d . U . . .
C29 C 0.1360(8) 0.7690(6) 0.4141(6) 0.089(3) Uani 1 1 d . . . . .
H29A H 0.098660 0.743670 0.384589 0.107 Uiso 1 1 d . U . . .
H29B H 0.210340 0.784800 0.362141 0.107 Uiso 1 1 d . U . . .
H29C H 0.135509 0.720680 0.475160 0.107 Uiso 1 1 d . U . . .
C30 C 0.2186(3) 0.8968(3) 0.7240(4) 0.0322(10) Uani 1 1 d . . . . .
C31 C 0.0555(8) 0.8388(8) 0.8966(8) 0.037(2) Uiso 0.5 1 d . . P . .
C32 C 0.1118(13) 0.7512(12) 0.9448(13) 0.082(4) Uiso 0.5 1 d . . P . .
C33 C -0.0564(13) 0.8267(12) 0.9080(14) 0.078(4) Uiso 0.5 1 d . . P . .
C34 C 0.0488(11) 0.9221(10) 0.9480(11) 0.063(3) Uiso 0.5 1 d . . P . .
C35 C 0.0397(8) 0.8055(7) 0.8678(8) 0.036(2) Uiso 0.5 1 d . . P . .
C36 C 0.0519(9) 0.7004(8) 0.9127(9) 0.046(2) Uiso 0.5 1 d . . P . .
C37 C 0.0007(11) 0.8139(10) 0.7795(11) 0.064(3) Uiso 0.5 1 d . . P . .
C38 C -0.0383(14) 0.8537(13) 0.9461(14) 0.083(5) Uiso 0.5 1 d . . P . .
C39 C 1.2039(8) 0.3920(7) 0.3566(8) 0.103(3) Uiso 1 1 d . . . . .
C40 C 1.2598(9) 0.3684(8) 0.1763(9) 0.111(3) Uiso 1 1 d . . . . .
C41 C 1.3471(10) 0.4394(9) 0.1325(10) 0.137(4) Uiso 1 1 d . . . . .
C42 C 1.3288(11) 0.5264(10) 0.0625(12) 0.152(5) Uiso 1 1 d . . . . .
C43 C 1.2500(8) 0.5049(8) 0.0376(8) 0.105(3) Uiso 1 1 d . . . . .
C44 C 1.2158(8) 0.4012(7) 0.0873(8) 0.101(3) Uiso 1 1 d . . . . .

loop_
_atom_site_aniso_label
_atom_site_aniso_U_11
_atom_site_aniso_U_22
_atom_site_aniso_U_33
_atom_site_aniso_U_23
_atom_site_aniso_U_13
_atom_site_aniso_U_12
Pd1 0.01649(12) 0.01699(13) 0.01513(12) -0.00394(10) -0.00589(9) 0.00100(10)
Pd2 0.02470(14) 0.01883(14) 0.02366(14) -0.00561(11) -0.00796(11) 0.00451(11)
Pd3 0.01841(12) 0.01949(14) 0.01518(12) -0.00380(10) -0.00584(10) -0.00045(10)
Pd4 0.01641(12) 0.02816(16) 0.02354(14) -0.01016(12) -0.00838(11) 0.00018(11)
Ge1 0.01621(17) 0.02188(19) 0.02027(18) -0.00659(15) -0.00559(14) 0.00245(14)
Ge2 0.0265(2) 0.01834(19) 0.0214(2) -0.00157(16) -0.00244(16) 0.00087(16)
Ge3 0.01796(17) 0.0296(2) 0.02061(19) -0.00920(16) -0.00839(15) 0.00054(15)
N1 0.037(2) 0.033(2) 0.041(2) -0.0072(18) -0.0066(17) 0.0129(17)
N2 0.043(2) 0.0219(17) 0.0317(19) -0.0060(15) -0.0139(16) 0.0026(15)
N3 0.044(2) 0.049(2) 0.0254(18) -0.0102(17) -0.0193(17) 0.0088(18)
N4 0.0237(16) 0.044(2) 0.0296(18) -0.0060(16) -0.0151(15) -0.0032(15)
N5 0.046(3) 0.065(3) 0.071(4) -0.041(3) 0.023(2) -0.028(2)
C1 0.032(2) 0.031(2) 0.0225(19) -0.0096(17) -0.0082(16) 0.0074(17)
C2 0.0197(18) 0.047(3) 0.051(3) -0.020(2) -0.0161(19) 0.0050(18)
C3 0.032(2) 0.022(2) 0.075(4) -0.008(2) -0.010(2) -0.0044(18)
C4 0.092(4) 0.022(2) 0.024(2) -0.0004(18) -0.013(3) 0.008(2)
C5 0.0244(19) 0.049(3) 0.037(2) -0.024(2) -0.0119(18) -0.0018(19)
C6 0.031(2) 0.046(3) 0.036(2) -0.014(2) -0.0219(19) 0.0113(19)
C7 0.031(2) 0.030(2) 0.032(2) -0.0056(18) -0.0091(17) 0.0072(17)
C8 0.038(3) 0.034(3) 0.052(3) -0.004(2) 0.005(2) 0.013(2)
C9 0.055(4) 0.043(3) 0.087(5) -0.006(3) -0.010(3) 0.019(3)
C10 0.042(3) 0.059(4) 0.157(9) -0.044(5) -0.001(4) 0.010(3)
C11 0.101(6) 0.087(6) 0.067(5) -0.040(5) -0.010(4) 0.026(5)
C12 0.035(2) 0.026(2) 0.031(2) -0.0096(17) -0.0132(18) 0.0039(17)
C13 0.058(3) 0.021(2) 0.035(2) -0.0031(18) -0.018(2) -0.002(2)
C20 0.0267(18) 0.0253(19) 0.0230(18) -0.0079(15) -0.0108(15) 0.0000(15)
C21 0.110(6) 0.104(6) 0.039(3) -0.033(4) -0.046(4) 0.047(5)
C22 0.233(13) 0.143(10) 0.030(4) 0.010(5) -0.032(6) -0.065(9)
C23 0.187(11) 0.253(15) 0.110(8) -0.088(9) -0.127(9) 0.128(11)
C24 0.113(7) 0.157(9) 0.073(5) -0.079(6) -0.048(5) 0.024(6)
C25 0.0228(18) 0.026(2) 0.0267(19) -0.0029(16) -0.0089(16) -0.0011(15)
C26 0.053(3) 0.074(4) 0.037(3) 0.007(3) -0.026(2) -0.034(3)
C27 0.058(4) 0.137(7) 0.059(4) 0.019(4) -0.035(3) -0.058(4)
C28 0.047(3) 0.122(6) 0.045(3) 0.019(4) -0.030(3) -0.034(4)
C29 0.143(8) 0.075(5) 0.060(4) -0.015(4) -0.043(5) -0.048(5)
C30 0.0261(19) 0.037(2) 0.031(2) -0.0165(19) -0.0053(17) -0.0029(17)

loop_
_atom_type_symbol
_atom_type_description
_atom_type_scat_dispersion_real
_atom_type_scat_dispersion_imag
_atom_type_scat_source
C C 0.0033 0.0016
;
International Tables for Crystallography
(Vol. C, Tables 4.2.6.8 and 6.1.1.4)
;
H H 0.0000 0.0000
;
International Tables for Crystallography
(Vol. C, Table 6.1.1.4)
;
Ge Ge 0.1547 1.8001
;
International Tables for Crystallography
(Vol. C, Tables 4.2.6.8 and 6.1.1.4)
;
N N 0.0061 0.0033
;
International Tables for Crystallography
(Vol. C, Tables 4.2.6.8 and 6.1.1.4)
;
O O 0.0106 0.0060
;
International Tables for Crystallography
(Vol. C, Tables 4.2.6.8 and 6.1.1.4)
;
Pd Pd -0.9988 1.0072
;
International Tables for Crystallography
(Vol. C, Tables 4.2.6.8 and 6.1.1.4)
;

loop_
_geom_angle_atom_site_label_1
_geom_angle_atom_site_label_2
_geom_angle_atom_site_label_3
_geom_angle
_geom_angle_site_symmetry_1
_geom_angle_site_symmetry_3
_geom_angle_publ_flag
Ge2 Pd1 Ge1 116.108(18) . . ?
Ge2 Pd1 Pd1 121.900(18) . 2_676 ?
Ge1 Pd1 Pd1 121.834(18) . 2_676 ?
Ge2 Pd1 Pd2 58.122(13) . . ?
Ge1 Pd1 Pd2 58.605(13) . . ?
Pd1 Pd1 Pd2 176.256(19) 2_676 . ?
Ge2 Pd1 Ge3 95.632(17) . 2_676 ?
Ge1 Pd1 Ge3 116.594(17) . 2_676 ?
Pd1 Pd1 Ge3 62.667(14) 2_676 2_676 ?
Pd2 Pd1 Ge3 113.647(14) . 2_676 ?
Ge2 Pd1 Pd3 164.037(19) . 2_676 ?
Ge1 Pd1 Pd3 61.396(12) . 2_676 ?
Pd1 Pd1 Pd3 61.743(11) 2_676 2_676 ?
Pd2 Pd1 Pd3 119.404(13) . 2_676 ?
Ge3 Pd1 Pd3 99.343(14) 2_676 2_676 ?
Ge2 Pd1 Pd3 63.280(14) . . ?
Ge1 Pd1 Pd3 168.259(16) . . ?
Pd1 Pd1 Pd3 60.971(11) 2_676 . ?
Pd2 Pd1 Pd3 117.762(13) . . ?
Ge3 Pd1 Pd3 53.148(11) 2_676 . ?
Pd3 Pd1 Pd3 122.714(11) 2_676 . ?
Ge2 Pd1 Ge3 113.738(17) . . ?
Ge1 Pd1 Ge3 93.413(15) . . ?
Pd1 Pd1 Ge3 60.388(13) 2_676 . ?
Pd2 Pd1 Ge3 123.294(16) . . ?
Ge3 Pd1 Ge3 123.055(13) 2_676 . ?
Pd3 Pd1 Ge3 52.731(11) 2_676 . ?
Pd3 Pd1 Ge3 97.419(13) . . ?
Ge2 Pd1 Pd4 142.112(17) . 2_676 ?
Ge1 Pd1 Pd4 74.910(14) . 2_676 ?
Pd1 Pd1 Pd4 62.699(12) 2_676 2_676 ?
Pd2 Pd1 Pd4 114.729(12) . 2_676 ?
Ge3 Pd1 Pd4 50.602(11) 2_676 2_676 ?
Pd3 Pd1 Pd4 53.822(10) 2_676 2_676 ?
Pd3 Pd1 Pd4 98.502(12) . 2_676 ?
Ge3 Pd1 Pd4 100.859(13) . 2_676 ?
Ge2 Pd1 Pd4 72.334(14) . . ?
Ge1 Pd1 Pd4 138.115(16) . . ?
Pd1 Pd1 Pd4 62.623(11) 2_676 . ?
Pd2 Pd1 Pd4 119.881(13) . . ?
Ge3 Pd1 Pd4 102.277(13) 2_676 . ?
Pd3 Pd1 Pd4 98.929(12) 2_676 . ?
Pd3 Pd1 Pd4 53.607(10) . . ?
Ge3 Pd1 Pd4 50.062(11) . . ?
Pd4 Pd1 Pd4 125.321(11) 2_676 . ?
C12 Pd2 C7 94.71(18) . . ?
C12 Pd2 Ge2 78.63(12) . . ?
C7 Pd2 Ge2 173.20(13) . . ?
C12 Pd2 Ge1 172.65(13) . . ?
C7 Pd2 Ge1 80.17(13) . . ?
Ge2 Pd2 Ge1 106.337(16) . . ?
C12 Pd2 Pd1 131.97(12) . . ?
C7 Pd2 Pd1 133.31(13) . . ?
Ge2 Pd2 Pd1 53.394(12) . . ?
Ge1 Pd2 Pd1 53.457(12) . . ?
C20 Pd3 C30 98.83(17) . . ?
C20 Pd3 Ge3 88.32(12) . 2_676 ?
C30 Pd3 Ge3 171.87(12) . 2_676 ?
C20 Pd3 Pd4 149.93(12) . . ?
C30 Pd3 Pd4 51.10(12) . . ?
Ge3 Pd3 Pd4 121.681(16) 2_676 . ?
C20 Pd3 Ge1 104.49(12) . 2_676 ?
C30 Pd3 Ge1 86.52(12) . 2_676 ?
Ge3 Pd3 Ge1 95.468(16) 2_676 2_676 ?
Pd4 Pd3 Ge1 76.690(14) . 2_676 ?
C20 Pd3 Ge2 105.98(12) . . ?
C30 Pd3 Ge2 80.47(12) . . ?
Ge3 Pd3 Ge2 93.897(16) 2_676 . ?
Pd4 Pd3 Ge2 72.645(14) . . ?
Ge1 Pd3 Ge2 148.324(18) 2_676 . ?
C20 Pd3 Pd1 138.79(12) . 2_676 ?
C30 Pd3 Pd1 111.03(13) . 2_676 ?
Ge3 Pd3 Pd1 64.773(13) 2_676 2_676 ?
Pd4 Pd3 Pd1 65.694(11) . 2_676 ?
Ge1 Pd3 Pd1 52.107(11) 2_676 2_676 ?
Ge2 Pd3 Pd1 106.443(14) . 2_676 ?
C20 Pd3 Pd1 137.64(11) . . ?
C30 Pd3 Pd1 108.99(12) . . ?
Ge3 Pd3 Pd1 62.899(13) 2_676 . ?
Pd4 Pd3 Pd1 65.436(11) . . ?
Ge1 Pd3 Pd1 108.394(14) 2_676 . ?
Ge2 Pd3 Pd1 50.881(12) . . ?
Pd1 Pd3 Pd1 57.286(11) 2_676 . ?
C25 Pd4 C30 102.90(17) . . ?
C25 Pd4 Ge3 88.10(12) . . ?
C30 Pd4 Ge3 168.96(13) . . ?
C25 Pd4 Pd3 156.31(11) . . ?
C30 Pd4 Pd3 53.67(12) . . ?
Ge3 Pd4 Pd3 115.298(16) . . ?
C25 Pd4 Pd1 141.21(12) . 2_676 ?
C30 Pd4 Pd1 108.56(13) . 2_676 ?
Ge3 Pd4 Pd1 61.789(14) . 2_676 ?
Pd3 Pd4 Pd1 60.486(10) . 2_676 ?
C25 Pd4 Pd1 134.40(12) . . ?
C30 Pd4 Pd1 107.21(12) . . ?
Ge3 Pd4 Pd1 63.303(13) . . ?
Pd3 Pd4 Pd1 60.957(11) . . ?
Pd1 Pd4 Pd1 54.679(11) 2_676 . ?
C1 Ge1 C2 97.8(2) . . ?
C1 Ge1 Pd1 132.78(12) . . ?
C2 Ge1 Pd1 129.21(15) . . ?
C1 Ge1 Pd2 106.58(13) . . ?
C2 Ge1 Pd2 106.12(15) . . ?
Pd1 Ge1 Pd2 67.938(14) . . ?
C1 Ge1 Pd3 97.88(12) . 2_676 ?
C2 Ge1 Pd3 108.82(15) . 2_676 ?
Pd1 Ge1 Pd3 66.496(13) . 2_676 ?
Pd2 Ge1 Pd3 133.617(17) . 2_676 ?
C3 Ge2 C4 99.8(3) . . ?
C3 Ge2 Pd1 123.49(17) . . ?
C4 Ge2 Pd1 136.38(19) . . ?
C3 Ge2 Pd2 104.58(16) . . ?
C4 Ge2 Pd2 108.56(17) . . ?
Pd1 Ge2 Pd2 68.484(14) . . ?
C3 Ge2 Pd3 117.74(14) . . ?
C4 Ge2 Pd3 90.76(15) . . ?
Pd1 Ge2 Pd3 65.839(14) . . ?
Pd2 Ge2 Pd3 129.560(19) . . ?
C6 Ge3 C5 98.0(2) . . ?
C6 Ge3 Pd4 108.75(14) . . ?
C5 Ge3 Pd4 108.48(14) . . ?
C6 Ge3 Pd3 108.46(14) . 2_676 ?
C5 Ge3 Pd3 107.43(12) . 2_676 ?
Pd4 Ge3 Pd3 122.870(19) . 2_676 ?
C6 Ge3 Pd1 100.93(15) . 2_676 ?
C5 Ge3 Pd1 160.90(14) . 2_676 ?
Pd4 Ge3 Pd1 67.607(14) . 2_676 ?
Pd3 Ge3 Pd1 63.955(13) 2_676 2_676 ?
C6 Ge3 Pd1 157.82(15) . . ?
C5 Ge3 Pd1 104.04(14) . . ?
Pd4 Ge3 Pd1 66.636(13) . . ?
Pd3 Ge3 Pd1 62.496(12) 2_676 . ?
Pd1 Ge3 Pd1 56.946(13) 2_676 . ?
C39 O1 C40 118.3(7) . . ?
C7 N1 C8 177.3(6) . . ?
C12 N2 C13 173.1(5) . . ?
C20 N3 C21 176.2(6) . . ?
C25 N4 C26 170.9(5) . . ?
C30 N5 C31 159.1(8) . . ?
C30 N5 C35 165.9(7) . . ?
C31 N5 C35 34.5(5) . . ?
Ge1 C1 H1A 109.5 . . ?
Ge1 C1 H1B 109.4 . . ?
H1A C1 H1B 109.5 . . ?
Ge1 C1 H1C 109.4 . . ?
H1A C1 H1C 109.6 . . ?
H1B C1 H1C 109.5 . . ?
Ge1 C2 H2A 109.5 . . ?
Ge1 C2 H2B 109.5 . . ?
H2A C2 H2B 109.5 . . ?
Ge1 C2 H2C 109.5 . . ?
H2A C2 H2C 109.4 . . ?
H2B C2 H2C 109.5 . . ?
Ge2 C3 H3A 109.4 . . ?
Ge2 C3 H3B 109.4 . . ?
H3A C3 H3B 109.5 . . ?
Ge2 C3 H3C 109.4 . . ?
H3A C3 H3C 109.5 . . ?
H3B C3 H3C 109.5 . . ?
Ge2 C4 H4A 109.4 . . ?
Ge2 C4 H4B 109.3 . . ?
H4A C4 H4B 109.5 . . ?
Ge2 C4 H4C 109.4 . . ?
H4A C4 H4C 109.7 . . ?
H4B C4 H4C 109.5 . . ?
Ge3 C5 H5A 109.6 . . ?
Ge3 C5 H5B 109.6 . . ?
H5A C5 H5B 109.4 . . ?
Ge3 C5 H5C 109.6 . . ?
H5A C5 H5C 109.3 . . ?
H5B C5 H5C 109.3 . . ?
Ge3 C6 H6A 109.4 . . ?
Ge3 C6 H6B 109.5 . . ?
H6A C6 H6B 109.5 . . ?
Ge3 C6 H6C 109.5 . . ?
H6A C6 H6C 109.4 . . ?
H6B C6 H6C 109.6 . . ?
N1 C7 Pd2 168.2(4) . . ?
N1 C8 C10 108.1(5) . . ?
N1 C8 C9 108.6(4) . . ?
C10 C8 C9 115.9(6) . . ?
N1 C8 C11 106.4(5) . . ?
C10 C8 C11 111.1(6) . . ?
C9 C8 C11 106.5(6) . . ?
C8 C9 H9A 109.5 . . ?
C8 C9 H9B 109.4 . . ?
H9A C9 H9B 109.3 . . ?
C8 C9 H9C 109.6 . . ?
H9A C9 H9C 109.6 . . ?
H9B C9 H9C 109.4 . . ?
C8 C10 H10A 109.5 . . ?
C8 C10 H10B 109.3 . . ?
H10A C10 H10B 109.3 . . ?
C8 C10 H10C 109.6 . . ?
H10A C10 H10C 109.7 . . ?
H10B C10 H10C 109.4 . . ?
C8 C11 H11A 109.2 . . ?
C8 C11 H11B 109.4 . . ?
H11A C11 H11B 110.0 . . ?
C8 C11 H11C 109.0 . . ?
H11A C11 H11C 109.5 . . ?
H11B C11 H11C 109.7 . . ?
N2 C12 Pd2 167.7(4) . . ?
C14 C13 N2 112.7(12) . . ?
C14 C13 C17 141.1(12) . . ?
N2 C13 C17 106.2(5) . . ?
C14 C13 C19 53.3(11) . . ?
N2 C13 C19 109.3(5) . . ?
C17 C13 C19 115.0(6) . . ?
C14 C13 C16 120.5(13) . . ?
N2 C13 C16 107.3(7) . . ?
C17 C13 C16 41.2(7) . . ?
C19 C13 C16 141.5(8) . . ?
C14 C13 C18 55.6(11) . . ?
N2 C13 C18 107.2(5) . . ?
C17 C13 C18 111.0(6) . . ?
C19 C13 C18 107.8(6) . . ?
C16 C13 C18 71.7(7) . . ?
C14 C13 C15 109.1(13) . . ?
N2 C13 C15 103.5(8) . . ?
C17 C13 C15 61.8(8) . . ?
C19 C13 C15 58.0(8) . . ?
C16 C13 C15 101.9(10) . . ?
C18 C13 C15 149.1(9) . . ?
C19 C14 C18 133(2) . . ?
C19 C14 C13 67.1(13) . . ?
C18 C14 C13 67.8(13) . . ?
C19 C15 C17 105.0(13) . . ?
C19 C15 C13 55.8(8) . . ?
C17 C15 C13 53.2(8) . . ?
C17 C16 C13 65.6(11) . . ?
C17 C16 C18 117.8(15) . . ?
C13 C16 C18 54.6(7) . . ?
C16 C17 C13 73.2(12) . . ?
C16 C17 C15 135.7(15) . . ?
C13 C17 C15 65.0(9) . . ?
C14 C18 C13 56.6(11) . . ?
C14 C18 C16 105.2(13) . . ?
C13 C18 C16 53.7(6) . . ?
C14 C19 C13 59.6(13) . . ?
C14 C19 C15 123.0(17) . . ?
C13 C19 C15 66.2(9) . . ?
N3 C20 Pd3 179.6(5) . . ?
C22 C21 N3 110.0(7) . . ?
C22 C21 C24 113.7(8) . . ?
N3 C21 C24 106.4(6) . . ?
C22 C21 C23 115.1(9) . . ?
N3 C21 C23 105.0(6) . . ?
C24 C21 C23 105.9(9) . . ?
C21 C22 H22A 109.1 . . ?
C21 C22 H22B 109.6 . . ?
H22A C22 H22B 110.2 . . ?
C21 C22 H22C 108.9 . . ?
H22A C22 H22C 109.2 . . ?
H22B C22 H22C 109.9 . . ?
C21 C23 H23A 109.5 . . ?
C21 C23 H23B 109.8 . . ?
H23A C23 H23B 109.1 . . ?
C21 C23 H23C 109.8 . . ?
H23A C23 H23C 109.0 . . ?
H23B C23 H23C 109.6 . . ?
C21 C24 H24A 109.4 . . ?
C21 C24 H24B 109.3 . . ?
H24A C24 H24B 109.7 . . ?
C21 C24 H24C 109.3 . . ?
H24A C24 H24C 109.7 . . ?
H24B C24 H24C 109.5 . . ?
N4 C25 Pd4 175.6(4) . . ?
N4 C26 C28 107.2(5) . . ?
N4 C26 C27 107.7(5) . . ?
C28 C26 C27 111.3(5) . . ?
N4 C26 C29 106.1(5) . . ?
C28 C26 C29 111.4(6) . . ?
C27 C26 C29 112.8(6) . . ?
C26 C27 H27A 109.3 . . ?
C26 C27 H27B 109.2 . . ?
H27A C27 H27B 109.3 . . ?
C26 C27 H27C 109.6 . . ?
H27A C27 H27C 109.8 . . ?
H27B C27 H27C 109.6 . . ?
C26 C28 H28A 109.7 . . ?
C26 C28 H28B 109.3 . . ?
H28A C28 H28B 109.3 . . ?
C26 C28 H28C 109.7 . . ?
H28A C28 H28C 109.7 . . ?
H28B C28 H28C 109.2 . . ?
C26 C29 H29A 109.6 . . ?
C26 C29 H29B 109.9 . . ?
H29A C29 H29B 109.4 . . ?
C26 C29 H29C 109.6 . . ?
H29A C29 H29C 108.9 . . ?
H29B C29 H29C 109.4 . . ?
N5 C30 Pd4 144.6(5) . . ?
N5 C30 Pd3 140.1(5) . . ?
Pd4 C30 Pd3 75.24(14) . . ?
C35 C31 C38 90.8(14) . . ?
C35 C31 N5 77.6(11) . . ?
C38 C31 N5 140.5(12) . . ?
C35 C31 C33 54.2(11) . . ?
C38 C31 C33 37.0(10) . . ?
N5 C31 C33 116.0(11) . . ?
C35 C31 C32 91.3(12) . . ?
C38 C31 C32 119.4(13) . . ?
N5 C31 C32 98.7(9) . . ?
C33 C31 C32 119.5(11) . . ?
C35 C31 C34 159.4(13) . . ?
C38 C31 C34 72.6(12) . . ?
N5 C31 C34 107.3(9) . . ?
C33 C31 C34 107.3(11) . . ?
C32 C31 C34 107.2(10) . . ?
C35 C31 C36 45.5(9) . . ?
C38 C31 C36 100.9(11) . . ?
N5 C31 C36 97.3(7) . . ?
C33 C31 C36 78.5(9) . . ?
C32 C31 C36 47.7(7) . . ?
C34 C31 C36 148.0(9) . . ?
C36 C32 C31 80.3(10) . . ?
C36 C32 C35 53.6(8) . . ?
C31 C32 C35 27.7(5) . . ?
C38 C33 C35 85.6(19) . . ?
C38 C33 C31 52.2(15) . . ?
C35 C33 C31 33.8(7) . . ?
C38 C33 C37 138(2) . . ?
C35 C33 C37 62.0(10) . . ?
C31 C33 C37 90.3(11) . . ?
C31 C34 C38 42.7(8) . . ?
C31 C35 C33 91.9(14) . . ?
C31 C35 N5 67.9(10) . . ?
C33 C35 N5 132.1(12) . . ?
C31 C35 C38 54.3(11) . . ?
C33 C35 C38 38.1(9) . . ?
N5 C35 C38 111.9(11) . . ?
C31 C35 C36 111.2(12) . . ?
C33 C35 C36 109.0(11) . . ?
N5 C35 C36 118.7(8) . . ?
C38 C35 C36 113.6(10) . . ?
C31 C35 C37 142.0(13) . . ?
C33 C35 C37 75.7(11) . . ?
N5 C35 C37 93.9(8) . . ?
C38 C35 C37 109.6(11) . . ?
C36 C35 C37 106.8(10) . . ?
C31 C35 C32 61.0(11) . . ?
C33 C35 C32 122.2(12) . . ?
N5 C35 C32 86.4(8) . . ?
C38 C35 C32 93.8(11) . . ?
C36 C35 C32 52.2(7) . . ?
C37 C35 C32 154.4(10) . . ?
C32 C36 C35 74.2(9) . . ?
C32 C36 C31 52.0(8) . . ?
C35 C36 C31 23.3(5) . . ?
C35 C37 C33 42.3(7) . . ?
C33 C38 C31 91(2) . . ?
C33 C38 C35 56.3(16) . . ?
C31 C38 C35 34.9(8) . . ?
C33 C38 C34 148(2) . . ?
C31 C38 C34 64.7(11) . . ?
C35 C38 C34 98.9(12) . . ?
C41 C40 O1 99.0(9) . . ?
C41 C40 C44 100.2(9) . . ?
O1 C40 C44 108.0(8) . . ?
C42 C41 C40 111.7(11) . . ?
C43 C42 C41 107.5(12) . . ?
C42 C43 C44 111.0(10) . . ?
C43 C44 C40 103.2(8) . . ?

loop_
_geom_bond_atom_site_label_1
_geom_bond_atom_site_label_2
_geom_bond_distance
_geom_bond_site_symmetry_2
_geom_bond_publ_flag
Pd1 Ge2 2.3964(5) . ?
Pd1 Ge1 2.4075(5) . ?
Pd1 Pd1 2.6920(5) 2_676 ?
Pd1 Pd2 2.7771(4) . ?
Pd1 Ge3 2.7924(5) 2_676 ?
Pd1 Pd3 2.7975(4) 2_676 ?
Pd1 Pd3 2.8182(4) . ?
Pd1 Ge3 2.8532(5) . ?
Pd1 Pd4 2.9298(4) 2_676 ?
Pd1 Pd4 2.9318(4) . ?
Pd2 C12 1.988(4) . ?
Pd2 C7 1.994(4) . ?
Pd2 Ge2 2.5349(5) . ?
Pd2 Ge1 2.5578(5) . ?
Pd3 C20 1.968(4) . ?
Pd3 C30 2.162(4) . ?
Pd3 Ge3 2.5100(5) 2_676 ?
Pd3 Pd4 2.5948(4) . ?
Pd3 Ge1 2.6782(5) 2_676 ?
Pd3 Ge2 2.7589(5) . ?
Pd4 C25 1.943(5) . ?
Pd4 C30 2.088(4) . ?
Pd4 Ge3 2.4487(5) . ?
Ge1 C1 1.988(4) . ?
Ge1 C2 1.990(4) . ?
Ge2 C3 1.986(5) . ?
Ge2 C4 1.992(5) . ?
Ge3 C6 1.988(4) . ?
Ge3 C5 1.999(5) . ?
O1 C39 1.391(11) . ?
O1 C40 1.540(11) . ?
N1 C7 1.146(5) . ?
N1 C8 1.450(6) . ?
N2 C12 1.147(5) . ?
N2 C13 1.457(6) . ?
N3 C20 1.143(5) . ?
N3 C21 1.441(7) . ?
N4 C25 1.146(6) . ?
N4 C26 1.458(7) . ?
N5 C30 1.168(6) . ?
N5 C31 1.359(11) . ?
N5 C35 1.433(11) . ?
C1 H1A 0.9590 . ?
C1 H1B 0.9607 . ?
C1 H1C 0.9593 . ?
C2 H2A 0.9605 . ?
C2 H2B 0.9595 . ?
C2 H2C 0.9604 . ?
C3 H3A 0.9594 . ?
C3 H3B 0.9597 . ?
C3 H3C 0.9600 . ?
C4 H4A 0.9583 . ?
C4 H4B 0.9608 . ?
C4 H4C 0.9592 . ?
C5 H5A 0.9605 . ?
C5 H5B 0.9606 . ?
C5 H5C 0.9610 . ?
C6 H6A 0.9612 . ?
C6 H6B 0.9588 . ?
C6 H6C 0.9596 . ?
C8 C10 1.480(9) . ?
C8 C9 1.508(8) . ?
C8 C11 1.528(11) . ?
C9 H9A 0.9594 . ?
C9 H9B 0.9625 . ?
C9 H9C 0.9587 . ?
C10 H10A 0.9592 . ?
C10 H10B 0.9634 . ?
C10 H10C 0.9579 . ?
C11 H11A 0.9584 . ?
C11 H11B 0.9555 . ?
C11 H11C 0.9612 . ?
C13 C14 1.42(3) . ?
C13 C17 1.486(11) . ?
C13 C19 1.520(12) . ?
C13 C16 1.562(19) . ?
C13 C18 1.580(10) . ?
C13 C15 1.68(2) . ?
C14 C19 1.32(3) . ?
C14 C18 1.41(3) . ?
C15 C19 1.56(2) . ?
C15 C17 1.64(2) . ?
C16 C17 1.075(18) . ?
C16 C18 1.84(2) . ?
C21 C22 1.421(13) . ?
C21 C24 1.543(12) . ?
C21 C23 1.550(12) . ?
C22 H22A 0.9595 . ?
C22 H22B 0.9519 . ?
C22 H22C 0.9635 . ?
C23 H23A 0.9653 . ?
C23 H23B 0.9586 . ?
C23 H23C 0.9598 . ?
C24 H24A 0.9577 . ?
C24 H24B 0.9597 . ?
C24 H24C 0.9598 . ?
C26 C28 1.523(8) . ?
C26 C27 1.524(8) . ?
C26 C29 1.531(11) . ?
C27 H27A 0.9601 . ?
C27 H27B 0.9620 . ?
C27 H27C 0.9563 . ?
C28 H28A 0.9581 . ?
C28 H28B 0.9644 . ?
C28 H28C 0.9594 . ?
C29 H29A 0.9636 . ?
C29 H29B 0.9577 . ?
C29 H29C 0.9628 . ?
C31 C35 0.830(12) . ?
C31 C38 1.179(18) . ?
C31 C33 1.49(2) . ?
C31 C32 1.562(19) . ?
C31 C34 1.572(18) . ?
C31 C36 1.953(16) . ?
C32 C36 1.47(2) . ?
C32 C35 1.786(19) . ?
C33 C38 0.90(2) . ?
C33 C35 1.211(18) . ?
C33 C37 1.74(2) . ?
C34 C38 1.66(2) . ?
C35 C38 1.45(2) . ?
C35 C36 1.494(14) . ?
C35 C37 1.587(18) . ?
C40 C41 1.457(14) . ?
C40 C44 1.610(14) . ?
C41 C42 1.454(16) . ?
C42 C43 1.382(15) . ?
C43 C44 1.496(13) . ?

loop_
_geom_torsion_atom_site_label_1
_geom_torsion_atom_site_label_2
_geom_torsion_atom_site_label_3
_geom_torsion_atom_site_label_4
_geom_torsion
_geom_torsion_site_symmetry_1
_geom_torsion_site_symmetry_2
_geom_torsion_site_symmetry_3
_geom_torsion_site_symmetry_4
_geom_torsion_publ_flag
N2 C13 C14 C19 97.7(11) . . . . ?
C17 C13 C14 C19 -85(2) . . . . ?
C16 C13 C14 C19 -133.9(12) . . . . ?
C18 C13 C14 C19 -166.3(17) . . . . ?
C15 C13 C14 C19 -16.7(16) . . . . ?
N2 C13 C14 C18 -95.9(10) . . . . ?
C17 C13 C14 C18 81.1(19) . . . . ?
C19 C13 C14 C18 166.3(17) . . . . ?
C16 C13 C14 C18 32.4(16) . . . . ?
C15 C13 C14 C18 149.6(10) . . . . ?
C14 C13 C15 C19 15.8(15) . . . . ?
N2 C13 C15 C19 -104.5(8) . . . . ?
C17 C13 C15 C19 154.2(11) . . . . ?
C16 C13 C15 C19 144.3(9) . . . . ?
C18 C13 C15 C19 70.1(18) . . . . ?
C14 C13 C15 C17 -138.5(13) . . . . ?
N2 C13 C15 C17 101.3(7) . . . . ?
C19 C13 C15 C17 -154.2(11) . . . . ?
C16 C13 C15 C17 -9.9(10) . . . . ?
C18 C13 C15 C17 -84.1(17) . . . . ?
C14 C13 C16 C17 134.2(15) . . . . ?
N2 C13 C16 C17 -95.0(10) . . . . ?
C19 C13 C16 C17 66.1(16) . . . . ?
C18 C13 C16 C17 162.0(12) . . . . ?
C15 C13 C16 C17 13.4(13) . . . . ?
C14 C13 C16 C18 -27.8(14) . . . . ?
N2 C13 C16 C18 103.0(6) . . . . ?
C17 C13 C16 C18 -162.0(12) . . . . ?
C19 C13 C16 C18 -95.9(12) . . . . ?
C15 C13 C16 C18 -148.6(9) . . . . ?
C18 C16 C17 C13 16.5(11) . . . . ?
C13 C16 C17 C15 -19.4(19) . . . . ?
C18 C16 C17 C15 -3(3) . . . . ?
C14 C13 C17 C16 -79(2) . . . . ?
N2 C13 C17 C16 97.9(11) . . . . ?
C19 C13 C17 C16 -141.1(12) . . . . ?
C18 C13 C17 C16 -18.3(12) . . . . ?
C15 C13 C17 C16 -165.1(15) . . . . ?
C14 C13 C17 C15 86(2) . . . . ?
N2 C13 C17 C15 -96.9(9) . . . . ?
C19 C13 C17 C15 24.0(10) . . . . ?
C16 C13 C17 C15 165.1(15) . . . . ?
C18 C13 C17 C15 146.8(9) . . . . ?
C19 C15 C17 C16 -1(3) . . . . ?
C13 C15 C17 C16 21(2) . . . . ?
C19 C15 C17 C13 -21.9(9) . . . . ?
C19 C14 C18 C13 17(2) . . . . ?
C19 C14 C18 C16 -7(3) . . . . ?
C13 C14 C18 C16 -23.9(12) . . . . ?
N2 C13 C18 C14 106.1(14) . . . . ?
C17 C13 C18 C14 -138.3(15) . . . . ?
C19 C13 C18 C14 -11.5(15) . . . . ?
C16 C13 C18 C14 -150.9(16) . . . . ?
C15 C13 C18 C14 -68(2) . . . . ?
C14 C13 C18 C16 150.9(16) . . . . ?
N2 C13 C18 C16 -103.0(8) . . . . ?
C17 C13 C18 C16 12.6(8) . . . . ?
C19 C13 C18 C16 139.5(9) . . . . ?
C15 C13 C18 C16 82.6(19) . . . . ?
C17 C16 C18 C14 6(2) . . . . ?
C13 C16 C18 C14 24.8(13) . . . . ?
C17 C16 C18 C13 -18.6(12) . . . . ?
C18 C14 C19 C13 -17(2) . . . . ?
C18 C14 C19 C15 3(4) . . . . ?
C13 C14 C19 C15 20.4(19) . . . . ?
N2 C13 C19 C14 -104.4(15) . . . . ?
C17 C13 C19 C14 136.3(15) . . . . ?
C16 C13 C19 C14 94.6(19) . . . . ?
C18 C13 C19 C14 11.8(15) . . . . ?
C15 C13 C19 C14 161.3(18) . . . . ?
C14 C13 C19 C15 -161.3(18) . . . . ?
N2 C13 C19 C15 94.2(10) . . . . ?
C17 C13 C19 C15 -25.0(11) . . . . ?
C16 C13 C19 C15 -66.7(16) . . . . ?
C18 C13 C19 C15 -149.5(10) . . . . ?
C17 C15 C19 C14 2(2) . . . . ?
C13 C15 C19 C14 -19.2(18) . . . . ?
C17 C15 C19 C13 21.1(9) . . . . ?
C31 N5 C30 Pd4 -156.4(17) . . . . ?
C35 N5 C30 Pd4 45(4) . . . . ?
C31 N5 C30 Pd3 26(2) . . . . ?
C35 N5 C30 Pd3 -133(3) . . . . ?
C30 N5 C31 C35 -171(2) . . . . ?
C30 N5 C31 C38 113(3) . . . . ?
C35 N5 C31 C38 -76(2) . . . . ?
C30 N5 C31 C33 149.5(19) . . . . ?
C35 N5 C31 C33 -39.5(11) . . . . ?
C30 N5 C31 C32 -82(2) . . . . ?
C35 N5 C31 C32 89.5(12) . . . . ?
C30 N5 C31 C34 30(2) . . . . ?
C35 N5 C31 C34 -159.3(14) . . . . ?
C30 N5 C31 C36 -130(2) . . . . ?
C35 N5 C31 C36 41.3(9) . . . . ?
C35 C31 C32 C36 -14.4(12) . . . . ?
C38 C31 C32 C36 77.3(17) . . . . ?
N5 C31 C32 C36 -92.1(10) . . . . ?
C33 C31 C32 C36 34.5(15) . . . . ?
C34 C31 C32 C36 156.6(9) . . . . ?
C38 C31 C32 C35 91.6(18) . . . . ?
N5 C31 C32 C35 -77.7(11) . . . . ?
C33 C31 C32 C35 48.8(13) . . . . ?
C34 C31 C32 C35 171.0(15) . . . . ?
C36 C31 C32 C35 14.4(12) . . . . ?
C35 C31 C33 C38 169(2) . . . . ?
N5 C31 C33 C38 -141.3(19) . . . . ?
C32 C31 C33 C38 101(2) . . . . ?
C34 C31 C33 C38 -21(2) . . . . ?
C36 C31 C33 C38 126.1(19) . . . . ?
C38 C31 C33 C35 -169(2) . . . . ?
N5 C31 C33 C35 49.9(13) . . . . ?
C32 C31 C33 C35 -68.0(15) . . . . ?
C34 C31 C33 C35 169.8(15) . . . . ?
C36 C31 C33 C35 -42.7(11) . . . . ?
C35 C31 C33 C37 -31.6(12) . . . . ?
C38 C31 C33 C37 160(2) . . . . ?
N5 C31 C33 C37 18.4(13) . . . . ?
C32 C31 C33 C37 -99.6(13) . . . . ?
C34 C31 C33 C37 138.3(10) . . . . ?
C36 C31 C33 C37 -74.3(8) . . . . ?
C35 C31 C34 C38 37(4) . . . . ?
N5 C31 C34 C38 138.6(13) . . . . ?
C33 C31 C34 C38 13.3(12) . . . . ?
C32 C31 C34 C38 -116.2(13) . . . . ?
C36 C31 C34 C38 -82.6(17) . . . . ?
C38 C31 C35 C33 6.7(15) . . . . ?
N5 C31 C35 C33 -135.2(10) . . . . ?
C32 C31 C35 C33 126.2(11) . . . . ?
C34 C31 C35 C33 -29(4) . . . . ?
C36 C31 C35 C33 111.3(14) . . . . ?
C38 C31 C35 N5 141.9(11) . . . . ?
C33 C31 C35 N5 135.2(10) . . . . ?
C32 C31 C35 N5 -98.6(8) . . . . ?
C34 C31 C35 N5 107(4) . . . . ?
C36 C31 C35 N5 -113.5(10) . . . . ?
N5 C31 C35 C38 -141.9(11) . . . . ?
C33 C31 C35 C38 -6.7(15) . . . . ?
C32 C31 C35 C38 119.5(13) . . . . ?
C34 C31 C35 C38 -35(4) . . . . ?
C36 C31 C35 C38 104.6(13) . . . . ?
C38 C31 C35 C36 -104.6(13) . . . . ?
N5 C31 C35 C36 113.5(10) . . . . ?
C33 C31 C35 C36 -111.3(14) . . . . ?
C32 C31 C35 C36 14.9(12) . . . . ?
C34 C31 C35 C36 -140(3) . . . . ?
C38 C31 C35 C37 76(2) . . . . ?
N5 C31 C35 C37 -66(2) . . . . ?
C33 C31 C35 C37 69(2) . . . . ?
C32 C31 C35 C37 -164.9(18) . . . . ?
C34 C31 C35 C37 40(5) . . . . ?
C36 C31 C35 C37 -180(3) . . . . ?
C38 C31 C35 C32 -119.5(13) . . . . ?
N5 C31 C35 C32 98.6(8) . . . . ?
C33 C31 C35 C32 -126.2(11) . . . . ?
C34 C31 C35 C32 -155(4) . . . . ?
C36 C31 C35 C32 -14.9(12) . . . . ?
C38 C33 C35 C31 -8.9(19) . . . . ?
C37 C33 C35 C31 143.6(13) . . . . ?
C38 C33 C35 N5 -70(2) . . . . ?
C31 C33 C35 N5 -61.5(16) . . . . ?
C37 C33 C35 N5 82.1(15) . . . . ?
C31 C33 C35 C38 8.9(19) . . . . ?
C37 C33 C35 C38 152.5(19) . . . . ?
C38 C33 C35 C36 104.3(18) . . . . ?
C31 C33 C35 C36 113.2(14) . . . . ?
C37 C33 C35 C36 -103.2(11) . . . . ?
C38 C33 C35 C37 -152.5(19) . . . . ?
C31 C33 C35 C37 -143.6(13) . . . . ?
C38 C33 C35 C32 48(2) . . . . ?
C31 C33 C35 C32 56.5(13) . . . . ?
C37 C33 C35 C32 -159.9(14) . . . . ?
C30 N5 C35 C31 167(3) . . . . ?
C30 N5 C35 C33 -122(3) . . . . ?
C31 N5 C35 C33 71.5(18) . . . . ?
C30 N5 C35 C38 -160(3) . . . . ?
C31 N5 C35 C38 32.7(11) . . . . ?
C30 N5 C35 C36 64(4) . . . . ?
C31 N5 C35 C36 -102.8(14) . . . . ?
C30 N5 C35 C37 -47(3) . . . . ?
C31 N5 C35 C37 145.6(13) . . . . ?
C30 N5 C35 C32 107(3) . . . . ?
C31 N5 C35 C32 -60.0(11) . . . . ?
C36 C32 C35 C31 162.3(15) . . . . ?
C36 C32 C35 C33 90.0(16) . . . . ?
C31 C32 C35 C33 -72.3(16) . . . . ?
C36 C32 C35 N5 -131.1(10) . . . . ?
C31 C32 C35 N5 66.6(11) . . . . ?
C36 C32 C35 C38 117.2(11) . . . . ?
C31 C32 C35 C38 -45.1(12) . . . . ?
C31 C32 C35 C36 -162.3(15) . . . . ?
C36 C32 C35 C37 -40(2) . . . . ?
C31 C32 C35 C37 158(3) . . . . ?
C31 C32 C36 C35 8.2(7) . . . . ?
C35 C32 C36 C31 -8.2(7) . . . . ?
C31 C35 C36 C32 -16.6(14) . . . . ?
C33 C35 C36 C32 -116.4(15) . . . . ?
N5 C35 C36 C32 59.1(12) . . . . ?
C38 C35 C36 C32 -75.7(14) . . . . ?
C37 C35 C36 C32 163.3(11) . . . . ?
C33 C35 C36 C31 -99.9(17) . . . . ?
N5 C35 C36 C31 75.6(13) . . . . ?
C38 C35 C36 C31 -59.1(14) . . . . ?
C37 C35 C36 C31 179.9(17) . . . . ?
C32 C35 C36 C31 16.6(14) . . . . ?
C31 C35 C37 C33 -74(2) . . . . ?
N5 C35 C37 C33 -132.5(12) . . . . ?
C38 C35 C37 C33 -17.6(12) . . . . ?
C36 C35 C37 C33 105.9(12) . . . . ?
C32 C35 C37 C33 138(3) . . . . ?
C38 C33 C37 C35 44(3) . . . . ?
C31 C33 C37 C35 19.3(7) . . . . ?
C35 C33 C38 C31 6.2(13) . . . . ?
C37 C33 C38 C31 -31(3) . . . . ?
C31 C33 C38 C35 -6.2(13) . . . . ?
C37 C33 C38 C35 -38(2) . . . . ?
C35 C33 C38 C34 45(4) . . . . ?
C31 C33 C38 C34 38(3) . . . . ?
C37 C33 C38 C34 7(6) . . . . ?
C35 C31 C38 C33 -9(2) . . . . ?
N5 C31 C38 C33 62(3) . . . . ?
C32 C31 C38 C33 -101(2) . . . . ?
C34 C31 C38 C33 159(2) . . . . ?
C36 C31 C38 C33 -53.7(18) . . . . ?
N5 C31 C38 C35 71(2) . . . . ?
C33 C31 C38 C35 9(2) . . . . ?
C32 C31 C38 C35 -92.0(16) . . . . ?
C34 C31 C38 C35 167.7(13) . . . . ?
C36 C31 C38 C35 -44.7(9) . . . . ?
C35 C31 C38 C34 -167.7(13) . . . . ?
N5 C31 C38 C34 -96(2) . . . . ?
C33 C31 C38 C34 -159(2) . . . . ?
C32 C31 C38 C34 100.3(14) . . . . ?
C36 C31 C38 C34 147.7(9) . . . . ?
C31 C35 C38 C33 169(2) . . . . ?
N5 C35 C38 C33 131.1(18) . . . . ?
C36 C35 C38 C33 -91.1(19) . . . . ?
C37 C35 C38 C33 28.3(19) . . . . ?
C32 C35 C38 C33 -141.2(18) . . . . ?
C33 C35 C38 C31 -169(2) . . . . ?
N5 C35 C38 C31 -38.0(12) . . . . ?
C36 C35 C38 C31 99.8(15) . . . . ?
C37 C35 C38 C31 -140.7(15) . . . . ?
C32 C35 C38 C31 49.7(12) . . . . ?
C31 C35 C38 C34 11.3(12) . . . . ?
C33 C35 C38 C34 -158(2) . . . . ?
N5 C35 C38 C34 -26.7(13) . . . . ?
C36 C35 C38 C34 111.1(12) . . . . ?
C37 C35 C38 C34 -129.5(11) . . . . ?
C32 C35 C38 C34 61.0(11) . . . . ?
C31 C34 C38 C33 -43(4) . . . . ?
C31 C34 C38 C35 -7.1(7) . . . . ?
C39 O1 C40 C41 -70.4(10) . . . . ?
C39 O1 C40 C44 -174.3(8) . . . . ?
O1 C40 C41 C42 -86.1(12) . . . . ?
C44 C40 C41 C42 24.1(13) . . . . ?
C40 C41 C42 C43 -15.4(16) . . . . ?
C41 C42 C43 C44 -2.1(15) . . . . ?
C42 C43 C44 C40 16.5(13) . . . . ?
C41 C40 C44 C43 -23.5(10) . . . . ?
O1 C40 C44 C43 79.5(9) . . . . ?
